data_2018557
loop_
_publ_author_name
'Coy-Barrera, Ericsson D.'
'Cuca-Su\'arez, Luis E.'
'Sefkow, Michael'
'Schilde, Uwe'

_publ_section_title
;
 Cinerin C: a macrophyllin-type bicyclo[3.2.1]octane neolignan from
 <i>Pleurothyrium cinereum</i> (Lauraceae)
;
_journal_coeditor_code BM3119
_journal_issue 8
_journal_name_full 'Acta Crystallographica Section C'
_journal_page_first o320
_journal_page_last o322
_journal_paper_doi 10.1107/S0108270112030946
_journal_volume 68
_journal_year 2012
_chemical_formula_iupac 'C22 H26 O7 , H2 O'
_chemical_formula_moiety 'C22 H26 O7, H2 O'
_chemical_formula_sum 'C22 H28 O8'
_chemical_formula_weight 420.4584
_chemical_melting_point 448
_chemical_name_common CinerinC
_chemical_name_systematic
;
(7<i>S</i>,8<i>R</i>,3'<i>R</i>,4'<i>S</i>,5'<i>R</i>)-\D^8'^-4'-hydroxy-
5,5',3'-trimethoxy-3,4-methylenedioxy-2',3',4',5'-tetrahydro-2'-oxo-
7.3',8.5'-neolignan monohydrate
;
_space_group_IT_number 169
_symmetry_cell_setting hexagonal
_symmetry_space_group_name_Hall 'P 61'
_symmetry_space_group_name_H-M 'P 61'
_atom_sites_solution_hydrogens geom
_atom_sites_solution_primary direct
_atom_sites_solution_secondary difmap
_audit_creation_method SHELXL97
_cell_angle_alpha 90.00
_cell_angle_beta 90.00
_cell_angle_gamma 120.00
_cell_formula_units_Z 6
_cell_length_a 18.2223(12)
_cell_length_b 18.2223(12)
_cell_length_c 11.2387(6)
_cell_measurement_reflns_used 27502
_cell_measurement_temperature 210(2)
_cell_measurement_theta_max 50.27
_cell_measurement_theta_min 2.56
_cell_volume 3231.9(3)
_computing_cell_refinement 'X-AREA (Stoe & Cie, 2004)'
_computing_data_collection 'X-AREA (Stoe & Cie, 2004)'
_computing_data_reduction 'X-RED (Stoe & Cie, 2004)'
_computing_molecular_graphics
;
ORTEP-3 for Windows (Farrugia, 1997), based on ORTEPIII
(Burnett & Johnson, 1996), and DIAMOND (Brandenburg, 2007)
;
_computing_publication_material 'SHELXL97 (Sheldrick, 2008)'
_computing_structure_refinement 'SHELXL97 (Sheldrick, 2008)'
_computing_structure_solution 'SHELXS97 (Sheldrick, 2008)'
_diffrn_ambient_temperature 210(2)
_diffrn_detector_area_resol_mean 6.67
_diffrn_measured_fraction_theta_full 0.986
_diffrn_measured_fraction_theta_max 0.986
_diffrn_measurement_device '2-circle goniometer'
_diffrn_measurement_device_type 'Stoe IPDS 2'
_diffrn_measurement_method '\w scan, 0.5\%'
_diffrn_radiation_monochromator 'plane graphite'
_diffrn_radiation_source 'fine-focus sealed tube'
_diffrn_radiation_type MoK\a
_diffrn_radiation_wavelength 0.71073
_diffrn_reflns_av_R_equivalents 0.1884
_diffrn_reflns_av_sigmaI/netI 0.0659
_diffrn_reflns_limit_h_max 21
_diffrn_reflns_limit_h_min -20
_diffrn_reflns_limit_k_max 21
_diffrn_reflns_limit_k_min -21
_diffrn_reflns_limit_l_max 13
_diffrn_reflns_limit_l_min -12
_diffrn_reflns_number 19695
_diffrn_reflns_theta_full 24.73
_diffrn_reflns_theta_max 24.73
_diffrn_reflns_theta_min 1.29
_exptl_absorpt_coefficient_mu 0.098
_exptl_absorpt_correction_type none
_exptl_crystal_colour colourless
_exptl_crystal_density_diffrn 1.296
_exptl_crystal_density_method 'not measured'
_exptl_crystal_description needle
_exptl_crystal_F_000 1344
_exptl_crystal_size_max 1.0
_exptl_crystal_size_mid 0.35
_exptl_crystal_size_min 0.34
_platon_squeeze_details
;
The Platon Squeeze procedure was applied to recover 71 electrons
per unit cell. The application of Squeeze gave a good improvement
in the data statistics and allowed for a full anisotropic refinement
of the structure.
;
_refine_diff_density_max 0.198
_refine_diff_density_min -0.163
_refine_ls_abs_structure_details
;
Friedel opposites were merged because of the absence of significant
anomalous scattering effects
;
_refine_ls_extinction_coef 0.0038(12)
_refine_ls_extinction_expression Fc^*^=kFc[1+0.001xFc^2^\l^3^/sin(2\q)]^-1/4^
_refine_ls_extinction_method 'SHELXL97 (Sheldrick, 2008)'
_refine_ls_goodness_of_fit_ref 1.043
_refine_ls_hydrogen_treatment mixed
_refine_ls_matrix_type full
_refine_ls_number_parameters 325
_refine_ls_number_reflns 1930
_refine_ls_number_restraints 8
_refine_ls_restrained_S_all 1.041
_refine_ls_R_factor_all 0.0403
_refine_ls_R_factor_gt 0.0364
_refine_ls_shift/su_max 0.000
_refine_ls_shift/su_mean 0.000
_refine_ls_structure_factor_coef Fsqd
_refine_ls_weighting_details 'calc w = 1/[\s^2^(Fo^2^)+(0.0540P)^2^+0.0000P] where P=(Fo^2^+2Fc^2^)/3'
_refine_ls_weighting_scheme calc
_refine_ls_wR_factor_gt 0.0905
_refine_ls_wR_factor_ref 0.0923
_reflns_number_gt 1816
_reflns_number_total 1930
_reflns_threshold_expression I>2\s(I)
_cod_data_source_file bm3119.cif
_cod_data_source_block I
_cod_database_code 2018557
_cod_database_fobs_code 2018557

loop_
_symmetry_equiv_pos_as_xyz
'x, y, z'
'-x, -y, z+1/2'
'-y, x-y, z+1/3'
'y, -x+y, z+5/6'
'-x+y, -x, z+2/3'
'x-y, x, z+1/6'

loop_
_atom_site_type_symbol
_atom_site_label
_atom_site_fract_x
_atom_site_fract_y
_atom_site_fract_z
_atom_site_U_iso_or_equiv
_atom_site_adp_type
_atom_site_calc_flag
_atom_site_refinement_flags
_atom_site_occupancy
_atom_site_symmetry_multiplicity
_atom_site_disorder_assembly
_atom_site_disorder_group
C C1 0.35526(15) -0.09747(15) 0.0278(2) 0.0267(5) Uani d . 1 1 . .
C C2 0.32171(16) -0.12066(17) -0.0858(2) 0.0307(6) Uani d . 1 1 . .
H H2 0.333(2) -0.150(2) -0.133(3) 0.037 Uiso d . 1 1 . .
C C3 0.27196(16) -0.08865(17) -0.1265(2) 0.0327(6) Uani d . 1 1 . .
C C4 0.25688(17) -0.03499(17) -0.0600(3) 0.0339(6) Uani d . 1 1 . .
C C5 0.28924(18) -0.01127(17) 0.0528(3) 0.0356(6) Uani d . 1 1 . .
C C6 0.33845(16) -0.04412(16) 0.0972(2) 0.0310(6) Uani d . 1 1 . .
H H6 0.3637(19) -0.027(2) 0.183(3) 0.037 Uiso d . 1 1 . .
C C7 0.41150(15) -0.13042(15) 0.0737(2) 0.0256(5) Uani d . 1 1 . .
H H7 0.4149(18) -0.1670(19) 0.003(3) 0.031 Uiso d . 1 1 . .
C C8 0.38012(16) -0.18409(16) 0.1880(2) 0.0293(6) Uani d . 1 1 . .
H H8 0.3560(19) -0.1593(19) 0.241(3) 0.035 Uiso d . 1 1 . .
C C9 0.3202(2) -0.27837(18) 0.1671(3) 0.0440(7) Uani d . 1 1 . .
H H9A 0.2714 -0.2862 0.1239 0.053 Uiso calc R 1 1 . .
H H9B 0.3027 -0.3070 0.2423 0.053 Uiso calc R 1 1 . .
H H9C 0.3488 -0.3013 0.1219 0.053 Uiso calc R 1 1 . .
C C10 0.1862(2) -0.0580(2) -0.2287(3) 0.0464(7) Uani d . 1 1 . .
H H10A 0.199(2) -0.023(3) -0.294(4) 0.056 Uiso d . 1 1 . .
H H10B 0.133(3) -0.099(3) -0.219(4) 0.056 Uiso d . 1 1 . .
C C11 0.3140(3) 0.0772(2) 0.2215(3) 0.0540(9) Uani d . 1 1 . .
H H11A 0.3009 0.0307 0.2741 0.065 Uiso calc R 1 1 . .
H H11B 0.2944 0.1126 0.2559 0.065 Uiso calc R 1 1 . .
H H11C 0.3742 0.1098 0.2099 0.065 Uiso calc R 1 1 . .
C C12 0.5135(2) -0.1646(2) 0.4494(3) 0.0447(7) Uani d . 1 1 . .
H H12A 0.4952 -0.1945 0.5236 0.054 Uiso calc R 1 1 . .
H H12B 0.5417 -0.1047 0.4640 0.054 Uiso calc R 1 1 . .
H H12C 0.5518 -0.1787 0.4108 0.054 Uiso calc R 1 1 . .
C C13 0.59942(18) 0.08963(18) 0.0967(3) 0.0432(7) Uani d . 1 1 . .
H H13A 0.5921 0.1017 0.1776 0.052 Uiso calc R 1 1 . .
H H13B 0.6131 0.1380 0.0479 0.052 Uiso calc R 1 1 . .
H H13C 0.6446 0.0770 0.0926 0.052 Uiso calc R 1 1 . .
C C1' 0.55934(17) -0.16483(17) 0.1008(2) 0.0330(6) Uani d . 1 1 A .
C C2' 0.56420(16) -0.08848(17) 0.0479(2) 0.0312(6) Uani d . 1 1 . .
C C3' 0.50582(15) -0.05989(15) 0.1038(2) 0.0263(5) Uani d . 1 1 . .
C C4' 0.51291(16) -0.06382(15) 0.2390(2) 0.0271(6) Uani d . 1 1 . .
H H4' 0.575(2) -0.0386(19) 0.262(3) 0.032 Uiso d . 1 1 . .
C C5' 0.46184(16) -0.16115(16) 0.2559(2) 0.0280(5) Uani d . 1 1 . .
C C6' 0.51047(17) -0.19813(17) 0.1973(2) 0.0328(6) Uani d . 1 1 . .
H H6' 0.505(2) -0.244(2) 0.236(3) 0.039 Uiso d . 1 1 . .
C C7' 0.6102(2) -0.2003(2) 0.0447(3) 0.0430(7) Uani d D 1 1 . .
H H7A' 0.603(9) -0.206(5) -0.040(3) 0.052 Uiso d PD 0.50 1 . .
H H7B' 0.577(9) -0.258(2) 0.071(8) 0.052 Uiso d PD 0.50 1 . .
H H7C' 0.612(9) -0.191(5) -0.040(3) 0.052 Uiso d PD 0.50 1 . .
H H7D' 0.580(9) -0.261(2) 0.053(8) 0.052 Uiso d PD 0.50 1 . .
O O1 0.23470(14) -0.10028(14) -0.23660(19) 0.0473(5) Uani d . 1 1 . .
O O2 0.20904(15) -0.00975(15) -0.1233(2) 0.0503(6) Uani d . 1 1 . .
O O3 0.27330(16) 0.04545(16) 0.1098(2) 0.0532(6) Uani d . 1 1 . .
O O4 0.44152(12) -0.18833(12) 0.37456(17) 0.0348(5) Uani d . 1 1 . .
O O5 0.47394(12) -0.02205(11) 0.29278(18) 0.0314(4) Uani d . 1 1 . .
H H5 0.478(2) -0.021(2) 0.367(4) 0.035(9) Uiso d . 1 1 . .
O O6 0.52241(11) 0.01819(10) 0.05493(16) 0.0308(4) Uani d . 1 1 . .
O O7 0.60851(14) -0.05200(15) -0.03744(19) 0.0495(6) Uani d . 1 1 . .
C C8' 0.6960(6) -0.1665(6) 0.1105(11) 0.053(2) Uani d P 0.50 1 A 1
H H8' 0.6971 -0.1746 0.1920 0.063 Uiso calc PR 0.50 1 A 1
C C9' 0.7654(9) -0.1273(7) 0.0517(14) 0.079(3) Uani d P 0.50 1 A 1
H H9A' 0.7641 -0.1192 -0.0298 0.094 Uiso calc PR 0.50 1 A 1
H H9B' 0.8171 -0.1068 0.0906 0.094 Uiso calc PR 0.50 1 A 1
C C81' 0.7041(5) -0.1394(6) 0.0533(9) 0.0378(15) Uani d P 0.50 1 A 2
H H81' 0.7274 -0.0866 0.0169 0.045 Uiso calc PR 0.50 1 A 2
C C91' 0.7536(9) -0.1604(8) 0.1118(11) 0.072(3) Uani d P 0.50 1 A 2
H H91C 0.7306 -0.2131 0.1483 0.086 Uiso calc PR 0.50 1 A 2
H H91D 0.8115 -0.1224 0.1167 0.086 Uiso calc PR 0.50 1 A 2

loop_
_atom_site_aniso_label
_atom_site_aniso_U_11
_atom_site_aniso_U_22
_atom_site_aniso_U_33
_atom_site_aniso_U_12
_atom_site_aniso_U_13
_atom_site_aniso_U_23
C1 0.0209(11) 0.0229(12) 0.0307(13) 0.0068(10) 0.0003(10) 0.0011(10)
C2 0.0274(12) 0.0305(13) 0.0326(14) 0.0133(11) 0.0001(11) -0.0048(11)
C3 0.0296(13) 0.0335(13) 0.0284(13) 0.0109(11) -0.0052(11) -0.0006(11)
C4 0.0323(13) 0.0324(13) 0.0354(15) 0.0150(11) -0.0054(12) 0.0014(12)
C5 0.0384(14) 0.0356(14) 0.0374(15) 0.0219(12) -0.0023(12) -0.0029(12)
C6 0.0295(12) 0.0314(13) 0.0316(14) 0.0148(11) -0.0037(11) -0.0031(11)
C7 0.0222(11) 0.0245(11) 0.0284(12) 0.0104(10) 0.0016(10) -0.0013(10)
C8 0.0280(13) 0.0251(12) 0.0317(14) 0.0110(11) 0.0037(11) -0.0012(11)
C9 0.0431(16) 0.0280(14) 0.0452(16) 0.0059(13) 0.0024(14) 0.0020(13)
C10 0.0512(18) 0.0415(17) 0.0488(18) 0.0248(15) -0.0181(16) -0.0038(16)
C11 0.085(2) 0.0552(19) 0.0421(17) 0.0503(19) -0.0151(17) -0.0143(16)
C12 0.066(2) 0.0477(17) 0.0342(15) 0.0383(16) -0.0069(15) 0.0019(13)
C13 0.0348(15) 0.0306(14) 0.0487(16) 0.0048(12) -0.0108(14) 0.0058(13)
C1' 0.0330(13) 0.0384(14) 0.0329(14) 0.0219(11) -0.0020(12) -0.0076(12)
C2' 0.0267(12) 0.0388(14) 0.0241(12) 0.0134(11) 0.0010(11) -0.0013(12)
C3' 0.0259(12) 0.0228(11) 0.0277(12) 0.0104(10) -0.0006(10) 0.0040(10)
C4' 0.0304(13) 0.0229(12) 0.0285(13) 0.0138(10) 0.0005(10) -0.0016(10)
C5' 0.0317(13) 0.0260(12) 0.0275(12) 0.0154(10) 0.0019(11) 0.0003(10)
C6' 0.0381(14) 0.0256(13) 0.0390(16) 0.0193(12) -0.0046(13) -0.0031(12)
C7' 0.0376(16) 0.0461(16) 0.0512(18) 0.0253(14) -0.0001(15) -0.0107(15)
O1 0.0516(12) 0.0590(13) 0.0398(11) 0.0339(11) -0.0198(10) -0.0128(11)
O2 0.0612(14) 0.0574(13) 0.0495(12) 0.0425(12) -0.0218(12) -0.0114(11)
O3 0.0777(16) 0.0636(14) 0.0456(12) 0.0559(14) -0.0199(12) -0.0196(11)
O4 0.0441(11) 0.0335(10) 0.0285(9) 0.0207(9) 0.0024(9) 0.0063(8)
O5 0.0432(11) 0.0307(9) 0.0267(10) 0.0234(8) -0.0020(8) -0.0029(8)
O6 0.0260(9) 0.0243(9) 0.0350(9) 0.0072(7) -0.0040(8) 0.0052(8)
O7 0.0466(12) 0.0663(15) 0.0442(12) 0.0347(12) 0.0164(10) 0.0148(11)
C8' 0.062(6) 0.061(5) 0.053(5) 0.044(4) -0.003(5) 0.000(4)
C9' 0.070(8) 0.062(6) 0.106(9) 0.035(5) -0.001(7) -0.006(6)
C81' 0.035(4) 0.048(4) 0.041(4) 0.028(3) -0.002(3) -0.004(4)
C91' 0.056(6) 0.084(8) 0.093(8) 0.049(6) -0.011(6) -0.001(6)

loop_
_atom_type_symbol
_atom_type_description
_atom_type_scat_dispersion_real
_atom_type_scat_dispersion_imag
_atom_type_scat_source
C C 0.0033 0.0016 'International Tables Vol C Tables 4.2.6.8 and 6.1.1.4'
H H 0.0000 0.0000 'International Tables Vol C Tables 4.2.6.8 and 6.1.1.4'
O O 0.0106 0.0060 'International Tables Vol C Tables 4.2.6.8 and 6.1.1.4'

loop_
_geom_angle_atom_site_label_1
_geom_angle_atom_site_label_2
_geom_angle_atom_site_label_3
_geom_angle
_geom_angle_publ_flag
C2 C1 C6 120.7(2) ?
C2 C1 C7 118.4(2) ?
C6 C1 C7 120.9(2) ?
C3 C2 C1 117.4(3) ?
C3 C2 H2 119(2) ?
C1 C2 H2 124(2) ?
C4 C3 O1 110.0(2) n
C4 C3 C2 122.2(2) ?
O1 C3 C2 127.7(3) ?
C3 C4 O2 110.3(2) n
C3 C4 C5 121.5(2) ?
O2 C4 C5 128.2(3) ?
O3 C5 C4 116.8(3) ?
O3 C5 C6 125.7(3) ?
C4 C5 C6 117.5(3) ?
C1 C6 C5 120.8(3) ?
C1 C6 H6 120.4(17) ?
C5 C6 H6 118.8(17) ?
C1 C7 C8 115.2(2) y
C1 C7 C3' 115.20(19) n
C8 C7 C3' 104.2(2) n
C1 C7 H7 105.1(16) ?
C8 C7 H7 110.1(16) ?
C3' C7 H7 106.9(15) ?
C9 C8 C5' 115.8(2) n
C9 C8 C7 114.6(2) n
C5' C8 C7 103.89(19) n
C9 C8 H8 112.4(18) ?
C5' C8 H8 99.8(17) ?
C7 C8 H8 109.1(18) ?
C8 C9 H9A 109.5 ?
C8 C9 H9B 109.5 ?
H9A C9 H9B 109.5 ?
C8 C9 H9C 109.5 ?
H9A C9 H9C 109.5 ?
H9B C9 H9C 109.5 ?
O2 C10 O1 108.5(2) n
O2 C10 H10A 110(2) ?
O1 C10 H10A 108(2) ?
O2 C10 H10B 106(3) ?
O1 C10 H10B 105(3) ?
H10A C10 H10B 119(4) ?
O3 C11 H11A 109.5 ?
O3 C11 H11B 109.5 ?
H11A C11 H11B 109.5 ?
O3 C11 H11C 109.5 ?
H11A C11 H11C 109.5 ?
H11B C11 H11C 109.5 ?
O4 C12 H12A 109.5 ?
O4 C12 H12B 109.5 ?
H12A C12 H12B 109.5 ?
O4 C12 H12C 109.5 ?
H12A C12 H12C 109.5 ?
H12B C12 H12C 109.5 ?
O6 C13 H13A 109.5 ?
O6 C13 H13B 109.5 ?
H13A C13 H13B 109.5 ?
O6 C13 H13C 109.5 ?
H13A C13 H13C 109.5 ?
H13B C13 H13C 109.5 ?
C6' C1' C2' 117.8(2) y
C6' C1' C7' 123.8(3) n
C2' C1' C7' 118.4(2) n
O7 C2' C1' 123.0(3) n
O7 C2' C3' 121.4(3) n
C1' C2' C3' 115.5(2) n
O6 C3' C4' 117.0(2) n
O6 C3' C2' 110.4(2) n
C4' C3' C2' 107.6(2) n
O6 C3' C7 109.50(19) ?
C4' C3' C7 104.9(2) ?
C2' C3' C7 107.0(2) y
O5 C4' C3' 108.8(2) n
O5 C4' C5' 112.9(2) n
C3' C4' C5' 99.13(19) y
O5 C4' H4' 112.8(17) ?
C3' C4' H4' 109.7(16) ?
C5' C4' H4' 112.5(17) ?
O4 C5' C6' 111.6(2) n
O4 C5' C8 109.1(2) n
C6' C5' C8 111.6(2) n
O4 C5' C4' 114.9(2) n
C6' C5' C4' 107.9(2) n
C8 C5' C4' 101.4(2) n
C1' C6' C5' 123.9(3) n
C1' C6' H6' 123(2) ?
C5' C6' H6' 113(2) ?
C81' C7' C1' 111.9(3) ?
C1' C7' C8' 110.1(4) y
C1' C7' H7A' 112(10) ?
C8' C7' H7A' 125(9) ?
C81' C7' H7B' 130(2) ?
C1' C7' H7B' 99(8) ?
C8' C7' H7B' 104(10) ?
H7A' C7' H7B' 102(6) ?
C1' C7' H7C' 108(9) ?
C1' C7' H7D' 110(7) ?
C8' C7' H7D' 107(10) ?
H7C' C7' H7D' 104(6) ?
C3 O1 C10 104.5(2) ?
C4 O2 C10 105.5(2) ?
C5 O3 C11 117.1(2) n
C5' O4 C12 114.3(2) ?
C4' O5 H5 112(2) ?
C3' O6 C13 114.0(2) n
C9' C8' C7' 119.6(14) y
C9' C8' H8' 120.2 ?
C7' C8' H8' 120.2 ?
C8' C9' H9A' 120.0 ?
C8' C9' H9B' 120.0 ?
H9A' C9' H9B' 120.0 ?
C91' C81' C7' 120.6(11) ?
C91' C81' H81' 119.7 ?
C7' C81' H81' 119.7 ?
C81' C91' H91C 120.0 ?
C81' C91' H91D 120.0 ?
H91C C91' H91D 120.0 ?

loop_
_geom_bond_atom_site_label_1
_geom_bond_atom_site_label_2
_geom_bond_distance
_geom_bond_publ_flag
C1 C2 1.387(4) n
C1 C6 1.395(4) n
C1 C7 1.514(3) y
C2 C3 1.379(4) ?
C2 H2 0.86(4) ?
C3 C4 1.363(4) ?
C3 O1 1.376(3) n
C4 O2 1.371(3) n
C4 C5 1.374(4) ?
C5 O3 1.365(3) n
C5 C6 1.396(4) ?
C6 H6 1.05(3) ?
C7 C8 1.541(4) y
C7 C3' 1.585(3) n
C7 H7 1.06(3) ?
C8 C9 1.524(4) n
C8 C5' 1.534(4) y
C8 H8 0.98(3) ?
C9 H9A 0.9600 ?
C9 H9B 0.9600 ?
C9 H9C 0.9600 ?
C10 O2 1.408(4) n
C10 O1 1.438(4) n
C10 H10A 0.91(4) ?
C10 H10B 0.89(4) ?
C11 O3 1.426(4) n
C11 H11A 0.9600 ?
C11 H11B 0.9600 ?
C11 H11C 0.9600 ?
C12 O4 1.431(4) n
C12 H12A 0.9600 ?
C12 H12B 0.9600 ?
C12 H12C 0.9600 ?
C13 O6 1.434(3) n
C13 H13A 0.9600 ?
C13 H13B 0.9600 ?
C13 H13C 0.9600 ?
C1' C6' 1.340(4) n
C1' C2' 1.474(4) y
C1' C7' 1.508(4) y
C2' O7 1.215(3) n
C2' C3' 1.534(4) n
C3' O6 1.410(3) n
C3' C4' 1.530(3) n
C4' O5 1.410(3) n
C4' C5' 1.548(3) n
C4' H4' 1.01(3) ?
C5' O4 1.406(3) n
C5' C6' 1.507(4) n
C6' H6' 0.90(3) ?
C7' C81' 1.506(9) ?
C7' C8' 1.551(11) y
C7' H7A' 0.96(3) ?
C7' H7B' 0.96(3) ?
C7' H7C' 0.96(3) ?
C7' H7D' 0.96(3) ?
O5 H5 0.83(4) n
C8' C9' 1.280(17) n
C8' H8' 0.9300 ?
C9' H9A' 0.9300 ?
C9' H9B' 0.9300 ?
C81' C91' 1.317(13) ?
C81' H81' 0.9300 ?
C91' H91C 0.9300 ?
C91' H91D 0.9300 ?

loop_
_geom_hbond_atom_site_label_D
_geom_hbond_atom_site_label_H
_geom_hbond_atom_site_label_A
_geom_hbond_site_symmetry_A
_geom_hbond_distance_DH
_geom_hbond_distance_HA
_geom_hbond_distance_DA
_geom_hbond_angle_DHA
O5 H5 O6 2_655 0.83(4) 2.12(4) 2.947(3) 175(3)

loop_
_geom_torsion_atom_site_label_1
_geom_torsion_atom_site_label_2
_geom_torsion_atom_site_label_3
_geom_torsion_atom_site_label_4
_geom_torsion
_geom_torsion_publ_flag
C6 C1 C2 C3 0.3(4) ?
C7 C1 C2 C3 -178.8(2) ?
C1 C2 C3 C4 1.2(4) ?
C1 C2 C3 O1 177.5(3) ?
O1 C3 C4 O2 0.3(3) n
C2 C3 C4 O2 177.2(3) ?
O1 C3 C4 C5 -178.3(3) ?
C2 C3 C4 C5 -1.4(4) ?
C3 C4 C5 O3 177.3(3) ?
O2 C4 C5 O3 -1.0(5) ?
C3 C4 C5 C6 0.1(4) ?
O2 C4 C5 C6 -178.2(3) ?
C2 C1 C6 C5 -1.5(4) ?
C7 C1 C6 C5 177.5(2) ?
O3 C5 C6 C1 -175.6(3) ?
C4 C5 C6 C1 1.4(4) ?
C2 C1 C7 C8 -120.6(3) n
C6 C1 C7 C8 60.4(3) n
C2 C1 C7 C3' 118.1(3) n
C6 C1 C7 C3' -61.0(3) n
C1 C7 C8 C9 88.1(3) y
C3' C7 C8 C9 -144.8(2) n
C1 C7 C8 C5' -144.7(2) n
C3' C7 C8 C5' -17.5(2) y
C6' C1' C2' O7 177.8(3) n
C7' C1' C2' O7 -1.4(4) ?
C6' C1' C2' C3' -5.1(3) y
C7' C1' C2' C3' 175.7(2) ?
O7 C2' C3' O6 -9.2(3) ?
C1' C2' C3' O6 173.7(2) ?
O7 C2' C3' C4' -137.9(3) ?
C1' C2' C3' C4' 45.0(3) y
O7 C2' C3' C7 109.9(3) ?
C1' C2' C3' C7 -67.2(3) ?
C1 C7 C3' O6 -13.6(3) ?
C8 C7 C3' O6 -140.8(2) ?
C1 C7 C3' C4' 112.7(2) ?
C8 C7 C3' C4' -14.4(2) n
C1 C7 C3' C2' -133.3(2) ?
C8 C7 C3' C2' 99.6(2) n
O6 C3' C4' O5 43.4(3) ?
C2' C3' C4' O5 168.23(19) ?
C7 C3' C4' O5 -78.1(2) ?
O6 C3' C4' C5' 161.5(2) ?
C2' C3' C4' C5' -73.6(2) ?
C7 C3' C4' C5' 40.0(2) ?
C9 C8 C5' O4 -68.9(3) ?
C7 C8 C5' O4 164.60(19) ?
C9 C8 C5' C6' 54.9(3) ?
C7 C8 C5' C6' -71.7(3) ?
C9 C8 C5' C4' 169.5(2) ?
C7 C8 C5' C4' 43.0(2) ?
O5 C4' C5' O4 -53.7(3) ?
C3' C4' C5' O4 -168.7(2) ?
O5 C4' C5' C6' -178.8(2) ?
C3' C4' C5' C6' 66.1(2) ?
O5 C4' C5' C8 63.8(3) ?
C3' C4' C5' C8 -51.2(2) ?
C2' C1' C6' C5' -1.3(4) ?
C7' C1' C6' C5' 177.9(3) ?
O4 C5' C6' C1' -158.8(2) ?
C8 C5' C6' C1' 78.8(3) ?
C4' C5' C6' C1' -31.7(3) ?
C6' C1' C7' C81' -115.2(5) ?
C2' C1' C7' C81' 64.1(5) ?
C6' C1' C7' C8' -83.6(6) ?
C2' C1' C7' C8' 95.5(6) ?
C4 C3 O1 C10 -6.9(3) ?
C2 C3 O1 C10 176.4(3) ?
O2 C10 O1 C3 11.0(4) ?
C3 C4 O2 C10 6.6(3) ?
C5 C4 O2 C10 -174.9(3) ?
O1 C10 O2 C4 -10.8(4) ?
C4 C5 O3 C11 -173.5(3) ?
C6 C5 O3 C11 3.5(5) ?
C6' C5' O4 C12 60.8(3) ?
C8 C5' O4 C12 -175.5(2) ?
C4' C5' O4 C12 -62.5(3) ?
C4' C3' O6 C13 48.9(3) ?
C2' C3' O6 C13 -74.5(3) ?
C7 C3' O6 C13 168.0(2) ?
C81' C7' C8' C9' -24.6(9) ?
C1' C7' C8' C9' -123.7(9) ?
C1' C7' C81' C91' 118.5(8) ?
C8' C7' C81' C91' 26.1(10) ?

loop_
_platon_squeeze_void_nr
_platon_squeeze_void_average_x
_platon_squeeze_void_average_y
_platon_squeeze_void_average_z
_platon_squeeze_void_volume
_platon_squeeze_void_count_electrons
_platon_squeeze_void_content
1 0.000 0.000 -0.011 257 71 '6(H2 O)'
